data_2102902
loop_
_publ_author_name
'Gelbrich, Thomas'
'Hursthouse, Michael B.'
'Threlfall, Terence L.'

_publ_section_title
;
 Structural systematics of 4,4'-disubstituted
 benzenesulfonamidobenzenes. 1. Overview and dimer-based isostructures
;
_journal_coeditor_code BM5045
_journal_issue 4
_journal_name_full 'Acta Crystallographica Section B'
_journal_page_first 621
_journal_page_last 632
_journal_paper_doi 10.1107/S010876810701395X
_journal_volume 63
_journal_year 2007
_chemical_formula_sum 'C14 H12 F3 N O2 S'
_chemical_formula_weight 315.31
_chemical_name_systematic
;
 ?
;
_space_group_IT_number 148
_symmetry_cell_setting trigonal
_symmetry_space_group_name_Hall '-R 3'
_symmetry_space_group_name_H-M 'R -3 :H'
_atom_sites_solution_hydrogens geom
_atom_sites_solution_primary direct
_atom_sites_solution_secondary difmap
_audit_creation_method SHELXL-97
_cell_angle_alpha 90.00
_cell_angle_beta 90.00
_cell_angle_gamma 120.00
_cell_formula_units_Z 18
_cell_length_a 27.7243(7)
_cell_length_b 27.7243(7)
_cell_length_c 9.8101(5)
_cell_measurement_temperature 293(2)
_cell_volume 6530.2(4)
_computing_cell_refinement 'DENZO (Otwinowski & Minor, 1997) & COLLECT (Hooft, 1998)'
_computing_data_collection 'COLLECT (Hooft, 1998)'
_computing_data_reduction 'DENZO (Otwinowski & Minor, 1997) & COLLECT (Hooft, 1998)'
_computing_molecular_graphics 'Mercury (Bruno et al., 2002)'
_computing_structure_refinement 'SHELXL-97 (Sheldrick, 1997)'
_computing_structure_solution 'SHELXS-97 (Sheldrick, 1997)'
_diffrn_ambient_temperature 293(2)
_diffrn_measured_fraction_theta_full 0.988
_diffrn_measured_fraction_theta_max 0.988
_diffrn_measurement_device_type 'Bruker-Nonius 95mm CCD camera on \k-goniostat'
_diffrn_measurement_method '\f & \w scans'
_diffrn_radiation_monochromator graphite
_diffrn_radiation_source 'Bruker-Nonius FR591 rotating anode'
_diffrn_radiation_type MoK\a
_diffrn_radiation_wavelength 0.71073
_diffrn_reflns_av_R_equivalents 0.0632
_diffrn_reflns_av_sigmaI/netI 0.0613
_diffrn_reflns_limit_h_max 32
_diffrn_reflns_limit_h_min -32
_diffrn_reflns_limit_k_max 33
_diffrn_reflns_limit_k_min -31
_diffrn_reflns_limit_l_max 11
_diffrn_reflns_limit_l_min -11
_diffrn_reflns_number 11133
_diffrn_reflns_theta_full 25.05
_diffrn_reflns_theta_max 25.05
_diffrn_reflns_theta_min 3.70
_exptl_absorpt_coefficient_mu 0.259
_exptl_absorpt_correction_T_max 0.9746
_exptl_absorpt_correction_T_min 0.9500
_exptl_absorpt_correction_type empirical
_exptl_absorpt_process_details 'SADABS V2.10 (Sheldrick, G.M., 2003)'
_exptl_crystal_density_diffrn 1.443
_exptl_crystal_density_method 'not measured'
_exptl_crystal_F_000 2916
_exptl_crystal_size_max 0.20
_exptl_crystal_size_mid 0.12
_exptl_crystal_size_min 0.10
_refine_diff_density_max 0.294
_refine_diff_density_min -0.379
_refine_ls_extinction_method none
_refine_ls_goodness_of_fit_ref 1.144
_refine_ls_hydrogen_treatment mixed
_refine_ls_matrix_type full
_refine_ls_number_parameters 222
_refine_ls_number_reflns 2548
_refine_ls_number_restraints 44
_refine_ls_restrained_S_all 1.375
_refine_ls_R_factor_all 0.0812
_refine_ls_R_factor_gt 0.0554
_refine_ls_shift/su_max 0.007
_refine_ls_shift/su_mean 0.001
_refine_ls_structure_factor_coef Fsqd
_refine_ls_weighting_details 'calc w=1/[\s^2^(Fo^2^)+(0.0813P)^2^+1.8370P] where P=(Fo^2^+2Fc^2^)/3'
_refine_ls_weighting_scheme calc
_refine_ls_wR_factor_gt 0.1424
_refine_ls_wR_factor_ref 0.1527
_reflns_number_gt 1849
_reflns_number_total 2548
_reflns_threshold_expression >2sigma(I)
_cod_data_source_file bm5045.cif
_cod_data_source_block Me~CF3
_cod_original_sg_symbol_H-M R-3
_cod_database_code 2102902
_cod_database_fobs_code 2102902

loop_
_symmetry_equiv_pos_as_xyz
'x, y, z'
'-y, x-y, z'
'-x+y, -x, z'
'x+2/3, y+1/3, z+1/3'
'-y+2/3, x-y+1/3, z+1/3'
'-x+y+2/3, -x+1/3, z+1/3'
'x+1/3, y+2/3, z+2/3'
'-y+1/3, x-y+2/3, z+2/3'
'-x+y+1/3, -x+2/3, z+2/3'
'-x, -y, -z'
'y, -x+y, -z'
'x-y, x, -z'
'-x+2/3, -y+1/3, -z+1/3'
'y+2/3, -x+y+1/3, -z+1/3'
'x-y+2/3, x+1/3, -z+1/3'
'-x+1/3, -y+2/3, -z+2/3'
'y+1/3, -x+y+2/3, -z+2/3'
'x-y+1/3, x+2/3, -z+2/3'

loop_
_atom_site_type_symbol
_atom_site_label
_atom_site_fract_x
_atom_site_fract_y
_atom_site_fract_z
_atom_site_U_iso_or_equiv
_atom_site_adp_type
_atom_site_calc_flag
_atom_site_refinement_flags
_atom_site_occupancy
S S1 0.00568(3) 0.42769(3) 0.09295(8) 0.0582(3) Uani d . 1
O O1 -0.03369(9) 0.43272(9) 0.0075(2) 0.0712(7) Uani d . 1
O O2 -0.01517(10) 0.38396(9) 0.1908(2) 0.0713(7) Uani d . 1
N N1 0.03880(11) 0.48765(10) 0.1707(3) 0.0579(7) Uani d D 1
H H1N 0.0383(14) 0.5143(10) 0.121(3) 0.070 Uiso d D 1
C C1 0.05516(13) 0.42292(12) -0.0085(3) 0.0560(8) Uani d . 1
C C2 0.06265(16) 0.37787(15) 0.0044(4) 0.0724(9) Uani d . 1
H H2 0.0415 0.3497 0.0663 0.087 Uiso calc R 1
C C3 0.10171(18) 0.37496(18) -0.0752(4) 0.0838(11) Uani d . 1
H H3 0.1064 0.3441 -0.0672 0.101 Uiso calc R 1
C C4 0.13418(15) 0.41609(17) -0.1665(3) 0.0726(10) Uani d . 1
C C5 0.12542(18) 0.46066(17) -0.1777(4) 0.0844(11) Uani d . 1
H H5 0.1466 0.4889 -0.2394 0.101 Uiso calc R 1
C C6 0.08635(16) 0.46440(15) -0.1004(3) 0.0757(10) Uani d . 1
H H6 0.0810 0.4947 -0.1099 0.091 Uiso calc R 1
C C7 0.08947(12) 0.50525(12) 0.2415(3) 0.0520(7) Uani d . 1
C C8 0.09638(14) 0.47003(13) 0.3291(3) 0.0645(8) Uani d . 1
H H8 0.0676 0.4337 0.3426 0.077 Uiso calc R 1
C C9 0.14605(15) 0.48913(13) 0.3956(3) 0.0699(9) Uani d . 1
H H9 0.1508 0.4653 0.4536 0.084 Uiso calc R 1
C C10 0.18900(14) 0.54282(14) 0.3782(3) 0.0663(9) Uani d . 1
C C11 0.18099(14) 0.57805(15) 0.2940(4) 0.0734(10) Uani d . 1
H H11 0.2094 0.6148 0.2835 0.088 Uiso calc R 1
C C12 0.13201(14) 0.55967(14) 0.2260(3) 0.0654(9) Uani d . 1
H H12 0.1272 0.5838 0.1691 0.079 Uiso calc R 1
C C13 0.17859(19) 0.4135(2) -0.2505(4) 0.1005(14) Uani d . 1
H H13A 0.1789 0.3798 -0.2296 0.151 Uiso calc PR 0.43(6)
H H13B 0.2143 0.4450 -0.2295 0.151 Uiso calc PR 0.43(6)
H H13C 0.1708 0.4140 -0.3456 0.151 Uiso calc PR 0.43(6)
H H13D 0.1971 0.4460 -0.3069 0.151 Uiso calc PR 0.57(6)
H H13E 0.1616 0.3808 -0.3070 0.151 Uiso calc PR 0.57(6)
H H13F 0.2052 0.4118 -0.1909 0.151 Uiso calc PR 0.57(6)
C C14 0.24129(17) 0.56192(15) 0.4505(4) 0.0942(13) Uani d D 1
F F1 0.2616(4) 0.5280(4) 0.4382(11) 0.102(3) Uani d PDU 0.387(10)
F F2 0.2347(4) 0.5651(7) 0.5856(6) 0.139(4) Uani d PDU 0.387(10)
F F3 0.2839(4) 0.6070(4) 0.3938(15) 0.152(5) Uani d PDU 0.387(10)
F F1' 0.2839(2) 0.5787(5) 0.3620(7) 0.167(4) Uani d PDU 0.613(10)
F F2' 0.2443(3) 0.5242(3) 0.5287(12) 0.168(4) Uani d PDU 0.613(10)
F F3' 0.2601(2) 0.6080(2) 0.5217(6) 0.109(2) Uani d PDU 0.613(10)

loop_
_atom_site_aniso_label
_atom_site_aniso_U_11
_atom_site_aniso_U_22
_atom_site_aniso_U_33
_atom_site_aniso_U_12
_atom_site_aniso_U_13
_atom_site_aniso_U_23
S1 0.0479(5) 0.0451(5) 0.0778(6) 0.0203(4) -0.0066(3) 0.0056(3)
O1 0.0521(13) 0.0542(13) 0.1023(16) 0.0228(11) -0.0189(11) 0.0039(11)
O2 0.0650(14) 0.0527(13) 0.0873(15) 0.0227(11) 0.0030(11) 0.0169(10)
N1 0.0554(15) 0.0487(15) 0.0721(16) 0.0278(13) -0.0046(12) 0.0011(11)
C1 0.0585(18) 0.0452(16) 0.0627(16) 0.0247(14) -0.0141(13) -0.0061(13)
C2 0.080(2) 0.061(2) 0.084(2) 0.0416(19) -0.0076(18) 0.0032(17)
C3 0.102(3) 0.080(3) 0.093(3) 0.064(2) -0.012(2) -0.008(2)
C4 0.072(2) 0.087(3) 0.069(2) 0.046(2) -0.0197(17) -0.0257(19)
C5 0.095(3) 0.079(3) 0.078(2) 0.043(2) 0.014(2) 0.0080(19)
C6 0.091(3) 0.060(2) 0.083(2) 0.043(2) 0.0104(19) 0.0100(17)
C7 0.0543(18) 0.0492(17) 0.0568(15) 0.0291(15) -0.0004(12) -0.0015(12)
C8 0.072(2) 0.0434(17) 0.0755(19) 0.0265(16) -0.0104(16) -0.0007(14)
C9 0.081(2) 0.0516(19) 0.084(2) 0.0380(19) -0.0240(18) -0.0092(16)
C10 0.061(2) 0.061(2) 0.081(2) 0.0332(17) -0.0128(16) -0.0157(16)
C11 0.059(2) 0.054(2) 0.091(2) 0.0161(17) -0.0039(18) 0.0039(17)
C12 0.061(2) 0.0526(19) 0.0745(19) 0.0225(16) -0.0037(16) 0.0092(15)
C13 0.097(3) 0.136(4) 0.089(3) 0.074(3) -0.013(2) -0.030(3)
C14 0.079(3) 0.089(3) 0.112(3) 0.040(3) -0.025(2) -0.014(3)
F1 0.095(5) 0.112(6) 0.137(6) 0.079(5) -0.039(4) -0.022(4)
F2 0.109(6) 0.199(10) 0.113(5) 0.081(6) -0.055(4) -0.065(6)
F3 0.105(6) 0.111(6) 0.222(10) 0.040(5) -0.057(6) 0.000(6)
F1' 0.080(4) 0.229(8) 0.181(5) 0.069(5) -0.026(3) -0.074(6)
F2' 0.129(5) 0.135(5) 0.219(7) 0.052(4) -0.079(5) 0.030(5)
F3' 0.103(4) 0.092(3) 0.120(4) 0.039(3) -0.055(3) -0.049(3)

loop_
_atom_type_symbol
_atom_type_description
_atom_type_scat_dispersion_real
_atom_type_scat_dispersion_imag
_atom_type_scat_source
C C 0.0033 0.0016 'International Tables Vol C Tables 4.2.6.8 and 6.1.1.4'
H H 0.0000 0.0000 'International Tables Vol C Tables 4.2.6.8 and 6.1.1.4'
N N 0.0061 0.0033 'International Tables Vol C Tables 4.2.6.8 and 6.1.1.4'
O O 0.0106 0.0060 'International Tables Vol C Tables 4.2.6.8 and 6.1.1.4'
F F 0.0171 0.0103 'International Tables Vol C Tables 4.2.6.8 and 6.1.1.4'
S S 0.1246 0.1234 'International Tables Vol C Tables 4.2.6.8 and 6.1.1.4'

loop_
_geom_angle_atom_site_label_1
_geom_angle_atom_site_label_2
_geom_angle_atom_site_label_3
_geom_angle
O2 S1 O1 118.13(13)
O2 S1 N1 109.57(14)
O1 S1 N1 103.98(14)
O2 S1 C1 108.58(15)
O1 S1 C1 109.71(14)
N1 S1 C1 106.21(14)
C7 N1 S1 122.4(2)
C2 C1 C6 120.3(3)
C2 C1 S1 119.8(3)
C6 C1 S1 119.9(3)
C3 C2 C1 119.0(3)
C2 C3 C4 122.1(3)
C3 C4 C5 117.4(3)
C3 C4 C13 121.7(4)
C5 C4 C13 120.8(4)
C6 C5 C4 121.7(4)
C5 C6 C1 119.4(3)
C12 C7 C8 119.7(3)
C12 C7 N1 118.7(3)
C8 C7 N1 121.6(3)
C9 C8 C7 119.4(3)
C8 C9 C10 121.3(3)
C9 C10 C11 118.8(3)
C9 C10 C14 120.0(3)
C11 C10 C14 121.2(3)
C12 C11 C10 120.8(3)
C11 C12 C7 120.1(3)
F3' C14 F1 129.7(5)
F3' C14 F2' 107.9(5)
F1 C14 F2' 43.8(5)
F3' C14 F3 65.0(7)
F1 C14 F3 97.8(7)
F2' C14 F3 126.9(7)
F3' C14 F2 54.2(6)
F1 C14 F2 104.8(6)
F2' C14 F2 63.1(6)
F3 C14 F2 115.7(8)
F3' C14 F1' 98.9(5)
F1 C14 F1' 64.8(6)
F2' C14 F1' 104.7(6)
F3 C14 F1' 36.7(6)
F2 C14 F1' 137.4(6)
F3' C14 C10 116.8(4)
F1 C14 C10 113.4(5)
F2' C14 C10 115.9(4)
F3 C14 C10 113.0(6)
F2 C14 C10 111.1(4)
F1' C14 C10 110.7(4)
F2' F1 C14 68.6(4)
F2' F1 F1' 121.3(7)
C14 F1 F1' 58.4(4)
F3' F2 C14 61.5(4)
F3' F2 F2' 109.7(6)
C14 F2 F2' 57.9(3)
F1' F3 C14 72.3(5)
F1' F3 F3' 124.1(9)
C14 F3 F3' 56.7(4)
F3 F1' C14 71.0(5)
F3 F1' F1 121.2(9)
C14 F1' F1 56.7(3)
F1 F2' C14 67.6(4)
F1 F2' F2 123.4(7)
C14 F2' F2 59.0(4)
F2 F3' C14 64.3(3)
F2 F3' F3 118.8(6)
C14 F3' F3 58.3(4)

loop_
_geom_bond_atom_site_label_1
_geom_bond_atom_site_label_2
_geom_bond_distance
S1 O2 1.423(2)
S1 O1 1.437(2)
S1 N1 1.631(3)
S1 C1 1.753(3)
N1 C7 1.417(4)
C1 C2 1.371(4)
C1 C6 1.374(4)
C2 C3 1.370(5)
C3 C4 1.373(6)
C4 C5 1.378(5)
C4 C13 1.513(5)
C5 C6 1.368(5)
C7 C12 1.382(4)
C7 C8 1.384(4)
C8 C9 1.368(4)
C9 C10 1.375(5)
C10 C11 1.379(5)
C10 C14 1.455(5)
C11 C12 1.363(4)
C14 F3' 1.314(4)
C14 F1 1.322(4)
C14 F2' 1.332(4)
C14 F3 1.337(5)
C14 F2 1.347(4)
C14 F1' 1.348(4)
F1 F2' 0.990(10)
F1 F1' 1.431(11)
F2 F3' 1.212(12)
F2 F2' 1.402(11)
F3 F1' 0.845(13)
F3 F3' 1.425(13)

loop_
_geom_hbond_atom_site_label_D
_geom_hbond_atom_site_label_H
_geom_hbond_atom_site_label_A
_geom_hbond_site_symmetry_A
_geom_hbond_distance_DH
_geom_hbond_distance_HA
_geom_hbond_distance_DA
_geom_hbond_angle_DHA
N1 H1N O1 10_565 0.892(12) 1.987(13) 2.874(3) 173(3)
